data_7706479
loop_
_publ_author_name
'Mansour, Ahmed M.'
'Radacki, Krzysztof'
'Shehab, Ola R.'

_publ_section_title
;
 Role of the ancillary ligand in controlling the lysozyme affinity and
 electronic properties of terpyridine <i>fac</i>-Re(CO)<sub>3</sub>
 complexes.
;
_journal_issue 4
_journal_name_full 'Dalton transactions (Cambridge, England : 2003)'
_journal_page_first 1197
_journal_page_last 1201
_journal_paper_doi 10.1039/d0dt04140h
_journal_volume 50
_journal_year 2021
_chemical_formula_moiety '2( C29 H19 F3 N7 O5 Re), C H Cl3'
_chemical_formula_sum 'C59 H39 Cl3 F6 N14 O10 Re2'
_chemical_formula_weight 1696.79
_chemical_properties_physical Photo-sensitive
_space_group_crystal_system triclinic
_space_group_IT_number 2
_space_group_name_Hall '-P 1'
_space_group_name_H-M_alt 'P -1'
_atom_sites_solution_hydrogens geom
_atom_sites_solution_primary dual
_atom_sites_solution_secondary difmap
_audit_creation_method SHELXL-2018/1
_audit_update_record
;
2020-09-01 deposited with the CCDC.	2021-01-02 downloaded from the CCDC.
;
_cell_angle_alpha 70.934(19)
_cell_angle_beta 70.211(19)
_cell_angle_gamma 82.934(13)
_cell_formula_units_Z 2
_cell_length_a 14.505(3)
_cell_length_b 14.735(4)
_cell_length_c 16.023(4)
_cell_measurement_reflns_used 9514
_cell_measurement_temperature 100(2)
_cell_measurement_theta_max 27.47
_cell_measurement_theta_min 2.52
_cell_volume 3045.3(14)
_computing_cell_refinement 'Saint+ ver. V8.37A (Bruker AXS)'
_computing_data_collection 'APEX2 ver. 2014.9 (Bruker AXS)'
_computing_data_reduction 'Saint+ ver. V8.37A (Bruker AXS)'
_computing_molecular_graphics 'ShelXLe (Huebschle et all, 2011)'
_computing_publication_material 'SHELXL-2018/1 (Sheldrick, 2018)'
_computing_structure_refinement 'SHELXL-2018/1 (Sheldrick, 2018)'
_computing_structure_solution 'SHELXT (Sheldrick, 2014)'
_diffrn_ambient_temperature 100(2)
_diffrn_detector 'CMOS area detector (Photon II)'
_diffrn_detector_area_resol_mean 7.5
_diffrn_measured_fraction_theta_full 1.000
_diffrn_measured_fraction_theta_max 0.997
_diffrn_measurement_device_type 'Bruker D8 Quest'
_diffrn_measurement_method '\f and \w scans'
_diffrn_radiation_monochromator 'multi-layer mirror'
_diffrn_radiation_type MoK\a
_diffrn_radiation_wavelength 0.71073
_diffrn_reflns_av_R_equivalents 0.0509
_diffrn_reflns_av_unetI/netI 0.0297
_diffrn_reflns_Laue_measured_fraction_full 1.000
_diffrn_reflns_Laue_measured_fraction_max 0.997
_diffrn_reflns_limit_h_max 18
_diffrn_reflns_limit_h_min -18
_diffrn_reflns_limit_k_max 19
_diffrn_reflns_limit_k_min -19
_diffrn_reflns_limit_l_max 20
_diffrn_reflns_limit_l_min -20
_diffrn_reflns_number 83835
_diffrn_reflns_point_group_measured_fraction_full 1.000
_diffrn_reflns_point_group_measured_fraction_max 0.997
_diffrn_reflns_theta_full 26.000
_diffrn_reflns_theta_max 27.498
_diffrn_reflns_theta_min 1.924
_diffrn_source 'microfocus sealed tube (Incoatec ImS)'
_exptl_absorpt_coefficient_mu 4.193
_exptl_absorpt_correction_T_max 0.5477
_exptl_absorpt_correction_T_min 0.3804
_exptl_absorpt_correction_type multi-scan
_exptl_absorpt_process_details 'SadAbs 2016/2 (Bruker AXS)'
_exptl_crystal_colour orange
_exptl_crystal_density_diffrn 1.850
_exptl_crystal_description plate
_exptl_crystal_F_000 1652
_exptl_crystal_recrystallization_method 'Re-crystallisation from solvent'
_exptl_crystal_size_max 0.395
_exptl_crystal_size_mid 0.166
_exptl_crystal_size_min 0.032
_refine_diff_density_max 1.332
_refine_diff_density_min -1.078
_refine_diff_density_rms 0.094
_refine_ls_extinction_method none
_refine_ls_goodness_of_fit_ref 1.027
_refine_ls_hydrogen_treatment constr
_refine_ls_matrix_type full
_refine_ls_number_parameters 886
_refine_ls_number_reflns 13960
_refine_ls_number_restraints 204
_refine_ls_restrained_S_all 1.064
_refine_ls_R_factor_all 0.0258
_refine_ls_R_factor_gt 0.0210
_refine_ls_shift/su_max 0.004
_refine_ls_shift/su_mean 0.000
_refine_ls_structure_factor_coef Fsqd
_refine_ls_weighting_details 'w=1/[\s^2^(Fo^2^)+(0.0257P)^2^+2.1342P] where P=(Fo^2^+2Fc^2^)/3'
_refine_ls_weighting_scheme calc
_refine_ls_wR_factor_gt 0.0525
_refine_ls_wR_factor_ref 0.0547
_reflns_Friedel_coverage 0.000
_reflns_number_gt 12210
_reflns_number_total 13960
_reflns_threshold_expression 'I > 2\s(I)'
_cod_data_source_file d0dt04140h2.cif
_cod_data_source_block 3
_cod_depositor_comments 'Adding full bibliography for 7706479.cif.'
_cod_original_cell_volume 3045.4(13)
_cod_database_code 7706479
_shelx_shelxl_version_number 2018/1
_shelx_space_group_comment
;
The symmetry employed for this shelxl refinement is uniquely defined
by the following loop, which should always be used as a source of
symmetry information in preference to the above space-group names.
They are only intended as comments.
;
_shelx_estimated_absorpt_t_min 0.288
_shelx_estimated_absorpt_t_max 0.878

loop_
_space_group_symop_operation_xyz
'x, y, z'
'-x, -y, -z'

loop_
_atom_site_label
_atom_site_type_symbol
_atom_site_fract_x
_atom_site_fract_y
_atom_site_fract_z
_atom_site_U_iso_or_equiv
_atom_site_adp_type
_atom_site_occupancy
_atom_site_site_symmetry_order
_atom_site_calc_flag
_atom_site_refinement_flags_posn
_atom_site_refinement_flags_adp
_atom_site_refinement_flags_occupancy
_atom_site_disorder_assembly
_atom_site_disorder_group
Re1_1 Re 0.23287(2) 0.55135(2) 0.95681(2) 0.01551(3) Uani 1 1 d . . . . .
O1_1 O 0.10426(15) 0.40218(16) 0.95485(14) 0.0342(5) Uani 1 1 d . . . . .
C2_1 C 0.27976(18) 0.5927(2) 0.82174(18) 0.0215(5) Uani 1 1 d . . . . .
O2_1 O 0.31206(14) 0.61374(16) 0.74216(13) 0.0299(4) Uani 1 1 d . . . . .
C3_1 C 0.33831(18) 0.46098(18) 0.95195(16) 0.0195(5) Uani 1 1 d . . . . .
O3_1 O 0.40178(14) 0.40532(14) 0.95291(13) 0.0266(4) Uani 1 1 d . . . . .
C1_1 C 0.15183(19) 0.4585(2) 0.95625(17) 0.0228(5) Uani 1 1 d . . . . .
N1_2 N 0.32625(15) 0.65805(15) 0.95339(14) 0.0190(4) Uani 1 1 d . . . . .
N2_2 N 0.30175(16) 0.71977(16) 1.00253(14) 0.0206(4) Uani 1 1 d . . . . .
C3_2 C 0.38460(18) 0.76580(18) 0.98150(17) 0.0196(5) Uani 1 1 d . . . . .
C4_2 C 0.45908(18) 0.73116(18) 0.91805(16) 0.0191(5) Uani 1 1 d . . . . .
N5_2 N 0.42113(15) 0.66371(16) 0.90015(14) 0.0208(4) Uani 1 1 d . . . . .
C1_3 C 0.3858(2) 0.8405(2) 1.02592(19) 0.0265(5) Uani 1 1 d . . . . .
F2_3 F 0.29680(12) 0.85168(13) 1.08508(12) 0.0331(4) Uani 1 1 d . . . . .
F3_3 F 0.41201(14) 0.92629(12) 0.96296(13) 0.0401(4) Uani 1 1 d . . . . .
F4_3 F 0.44708(13) 0.81807(14) 1.07608(12) 0.0360(4) Uani 1 1 d . . . . .
C1_4 C 0.56446(19) 0.75269(19) 0.87439(17) 0.0217(5) Uani 1 1 d . . . . .
O2_4 O 0.61954(14) 0.72188(15) 0.81409(14) 0.0293(4) Uani 1 1 d . . . . .
O3_4 O 0.58987(14) 0.80978(15) 0.91243(14) 0.0293(4) Uani 1 1 d . . . . .
C4_4 C 0.6933(2) 0.8291(2) 0.8861(2) 0.0341(7) Uani 1 1 d . . . . .
H4A_4 H 0.723693 0.847750 0.817602 0.041 Uiso 1 1 calc R U . . .
H4AB_4 H 0.728265 0.771693 0.914671 0.041 Uiso 1 1 calc R U . . .
C5_4 C 0.6968(2) 0.9107(2) 0.9224(2) 0.0378(7) Uani 1 1 d . . . . .
H5A_4 H 0.764874 0.921411 0.914926 0.057 Uiso 1 1 calc R U . . .
H5B_4 H 0.657918 0.894509 0.988478 0.057 Uiso 1 1 calc R U . . .
H5C_4 H 0.669889 0.969157 0.887262 0.057 Uiso 1 1 calc R U . . .
N1_5 N 0.11310(14) 0.65412(15) 0.99184(14) 0.0172(4) Uani 1 1 d . . . . .
C2_5 C 0.07827(17) 0.72506(18) 0.93111(16) 0.0184(5) Uani 1 1 d . . . . .
C3_5 C 0.01735(18) 0.79759(19) 0.95738(17) 0.0211(5) Uani 1 1 d . . . . .
H3_5 H -0.004141 0.847136 0.912371 0.025 Uiso 1 1 calc R U . . .
C4_5 C -0.01270(18) 0.79855(19) 1.04919(17) 0.0201(5) Uani 1 1 d . . . . .
C5_5 C 0.01849(18) 0.72264(19) 1.11261(17) 0.0203(5) Uani 1 1 d . . . . .
H5_5 H -0.002615 0.718897 1.176594 0.024 Uiso 1 1 calc R U . . .
C6_5 C 0.08030(17) 0.65266(18) 1.08224(16) 0.0172(5) Uani 1 1 d . . . . .
C7_5 C 0.11437(17) 0.57069(18) 1.14752(16) 0.0183(5) Uani 1 1 d . . . . .
C8_5 C 0.07766(18) 0.55041(19) 1.24417(17) 0.0206(5) Uani 1 1 d . . . . .
H8_5 H 0.029267 0.590990 1.271567 0.025 Uiso 1 1 calc R U . . .
C9_5 C 0.11297(18) 0.4701(2) 1.29948(17) 0.0226(5) Uani 1 1 d . . . . .
H9_5 H 0.089382 0.455457 1.365354 0.027 Uiso 1 1 calc R U . . .
C10_5 C 0.18243(19) 0.4117(2) 1.25841(17) 0.0229(5) Uani 1 1 d . . . . .
H10_5 H 0.206918 0.356188 1.295462 0.027 Uiso 1 1 calc R U . . .
C11_5 C 0.21597(18) 0.43533(19) 1.16233(17) 0.0208(5) Uani 1 1 d . . . . .
H11_5 H 0.264065 0.395148 1.134034 0.025 Uiso 1 1 calc R U . . .
N12_5 N 0.18268(15) 0.51360(15) 1.10726(14) 0.0176(4) Uani 1 1 d . . . . .
C1_6 C 0.10224(18) 0.72418(19) 0.83334(17) 0.0204(5) Uani 1 1 d . . . . .
N2_6 N 0.15331(18) 0.79927(18) 0.76712(16) 0.0280(5) Uani 1 1 d . . . . .
C3_6 C 0.1696(2) 0.8026(2) 0.6786(2) 0.0345(7) Uani 1 1 d . . . . .
H3_6 H 0.206985 0.854125 0.630310 0.041 Uiso 1 1 calc R U . . .
C4_6 C 0.1351(2) 0.7354(2) 0.65363(19) 0.0348(7) Uani 1 1 d . . . . .
H4_6 H 0.147781 0.741396 0.589873 0.042 Uiso 1 1 calc R U . . .
C5_6 C 0.0819(2) 0.6593(2) 0.72278(19) 0.0310(6) Uani 1 1 d . . . . .
H5_6 H 0.057086 0.612195 0.707561 0.037 Uiso 1 1 calc R U . . .
C6_6 C 0.06515(19) 0.6530(2) 0.81534(18) 0.0247(5) Uani 1 1 d . . . . .
H6_6 H 0.029308 0.601217 0.864725 0.030 Uiso 1 1 calc R U . . .
C1_7 C -0.07307(18) 0.8793(2) 1.07567(19) 0.0236(5) Uani 1 1 d . . . . .
N2_7 N -0.10388(17) 0.94442(18) 1.00832(18) 0.0297(5) Uani 1 1 d . . . . .
C3_7 C -0.1547(2) 1.0207(2) 1.0285(3) 0.0387(7) Uani 1 1 d . . . . .
H3_7 H -0.176886 1.066586 0.981600 0.046 Uiso 1 1 calc R U . . .
C4_7 C -0.1769(2) 1.0369(2) 1.1125(3) 0.0380(7) Uani 1 1 d . . . . .
H4_7 H -0.213144 1.092515 1.123202 0.046 Uiso 1 1 calc R U . . .
C5_7 C -0.1455(2) 0.9710(3) 1.1812(2) 0.0393(7) Uani 1 1 d . . . . .
H5_7 H -0.158803 0.980889 1.239844 0.047 Uiso 1 1 calc R U . . .
C6_7 C -0.0939(2) 0.8895(2) 1.1634(2) 0.0317(6) Uani 1 1 d . . . . .
H6_7 H -0.073431 0.841844 1.210389 0.038 Uiso 1 1 calc R U . . .
Re1_11 Re 0.74971(2) 0.51678(2) 0.47806(2) 0.01633(3) Uani 1 1 d . . . . .
C1_11 C 0.67040(19) 0.4204(2) 0.48040(17) 0.0237(5) Uani 1 1 d . . . . .
O1_11 O 0.62414(16) 0.36277(17) 0.47981(15) 0.0399(5) Uani 1 1 d . . . . .
C2_11 C 0.79416(18) 0.55616(19) 0.34286(17) 0.0209(5) Uani 1 1 d . . . . .
O2_11 O 0.82357(14) 0.57673(16) 0.26350(12) 0.0294(4) Uani 1 1 d . . . . .
C3_11 C 0.85718(19) 0.42827(19) 0.47324(16) 0.0209(5) Uani 1 1 d . . . . .
O3_11 O 0.92166(14) 0.37396(15) 0.47438(13) 0.0287(4) Uani 1 1 d . . . . .
N1_12 N 0.83719(16) 0.63151(16) 0.46827(14) 0.0203(4) Uani 1 1 d . . . . .
N2_12 N 0.81137(16) 0.68817(16) 0.52313(14) 0.0224(4) Uani 1 1 d . . . . .
C3_12 C 0.87670(19) 0.75884(19) 0.48206(17) 0.0208(5) Uani 1 1 d . . . . .
C4_12 C 0.94373(18) 0.74285(19) 0.40179(17) 0.0217(5) Uani 1 1 d . . . . .
N5_12 N 0.91741(15) 0.66296(16) 0.39438(15) 0.0221(4) Uani 1 1 d . . . . .
C1_13 C 0.8717(2) 0.8357(2) 0.52482(19) 0.0299(6) Uani 1 1 d . . . . .
F2_13 F 0.80387(17) 0.81755(14) 0.60904(13) 0.0502(5) Uani 1 1 d . . . . .
F3_13 F 0.84837(14) 0.92163(12) 0.47401(13) 0.0389(4) Uani 1 1 d . . . . .
F4_13 F 0.95682(15) 0.84698(15) 0.53515(14) 0.0441(5) Uani 1 1 d . . . . .
C1_14 C 1.0271(2) 0.7992(2) 0.32852(18) 0.0262(5) Uani 1 1 d . . . . .
O2_14 O 1.09120(15) 0.76822(16) 0.27307(15) 0.0344(5) Uani 1 1 d . . . . .
O3_14 O 1.01918(14) 0.88979(15) 0.32991(14) 0.0298(4) Uani 1 1 d . . . . .
C4_14 C 1.0898(2) 0.9582(2) 0.2553(2) 0.0327(6) Uani 1 1 d . . . . .
H4A_14 H 1.082425 0.965585 0.194164 0.039 Uiso 1 1 calc R U . . .
H4AB_14 H 1.157647 0.936547 0.253308 0.039 Uiso 1 1 calc R U . . .
C5_14 C 1.0665(3) 1.0515(3) 0.2785(3) 0.0475(8) Uani 1 1 d . . . . .
H5A_14 H 1.108342 1.102173 0.228333 0.071 Uiso 1 1 calc R U . . .
H5B_14 H 1.078464 1.043937 0.337019 0.071 Uiso 1 1 calc R U . . .
H5C_14 H 0.997559 1.069022 0.285053 0.071 Uiso 1 1 calc R U . . .
N1_15 N 0.62943(15) 0.62015(15) 0.51318(13) 0.0175(4) Uani 1 1 d . . . . .
C2_15 C 0.59959(18) 0.69500(18) 0.45159(16) 0.0186(5) Uani 1 1 d . . . . .
C3_15 C 0.54546(18) 0.77102(19) 0.47708(17) 0.0203(5) Uani 1 1 d . . . . .
H3_15 H 0.528327 0.823513 0.431350 0.024 Uiso 1 1 calc R U . . .
C4_15 C 0.51571(18) 0.77158(19) 0.56909(17) 0.0207(5) Uani 1 1 d . . . . .
C5_15 C 0.54209(18) 0.69260(19) 0.63338(16) 0.0198(5) Uani 1 1 d . . . . .
H5_15 H 0.521425 0.688896 0.697335 0.024 Uiso 1 1 calc R U . . .
C6_15 C 0.59871(17) 0.61934(18) 0.60353(16) 0.0179(5) Uani 1 1 d . . . . .
C7_15 C 0.63142(17) 0.53635(18) 0.66882(16) 0.0180(5) Uani 1 1 d . . . . .
C8_15 C 0.59236(18) 0.51484(19) 0.76522(16) 0.0206(5) Uani 1 1 d . . . . .
H8_15 H 0.543020 0.554938 0.792286 0.025 Uiso 1 1 calc R U . . .
C9_15 C 0.62649(19) 0.4341(2) 0.82118(17) 0.0229(5) Uani 1 1 d . . . . .
H9_15 H 0.601032 0.418354 0.887094 0.028 Uiso 1 1 calc R U . . .
C10_15 C 0.69783(19) 0.37690(19) 0.78001(17) 0.0217(5) Uani 1 1 d . . . . .
H10_15 H 0.722071 0.321196 0.817110 0.026 Uiso 1 1 calc R U . . .
C11_15 C 0.73361(18) 0.40197(19) 0.68365(17) 0.0210(5) Uani 1 1 d . . . . .
H11_15 H 0.783242 0.362869 0.655430 0.025 Uiso 1 1 calc R U . . .
N12_15 N 0.70057(15) 0.47965(16) 0.62872(14) 0.0185(4) Uani 1 1 d . . . . .
C1_16 C 0.62086(18) 0.69555(19) 0.35376(17) 0.0205(5) Uani 1 1 d . . . . .
N2_16 N 0.66624(17) 0.77410(17) 0.28814(15) 0.0262(5) Uani 1 1 d . . . . .
C3_16 C 0.6790(2) 0.7800(2) 0.19937(19) 0.0324(6) Uani 1 1 d . . . . .
H3_16 H 0.712483 0.833942 0.151394 0.039 Uiso 1 1 calc R U . . .
C4_16 C 0.6462(2) 0.7122(2) 0.17393(18) 0.0315(6) Uani 1 1 d . . . . .
H4_16 H 0.656199 0.720114 0.110232 0.038 Uiso 1 1 calc R U . . .
C5_16 C 0.5984(2) 0.6326(2) 0.24297(18) 0.0277(6) Uani 1 1 d . . . . .
H5_16 H 0.574559 0.585020 0.227604 0.033 Uiso 1 1 calc R U . . .
C6_16 C 0.58589(19) 0.6236(2) 0.33482(17) 0.0226(5) Uani 1 1 d . . . . .
H6_16 H 0.554091 0.569393 0.383747 0.027 Uiso 1 1 calc R U . . .
C1_17 C 0.45771(19) 0.85368(19) 0.59588(18) 0.0236(5) Uani 1 1 d . . . . .
N2_17 N 0.41276(17) 0.90983(17) 0.53556(17) 0.0282(5) Uani 1 1 d . . . . .
C3_17 C 0.3634(2) 0.9866(2) 0.5558(2) 0.0336(6) Uani 1 1 d . . . . .
H3_17 H 0.331507 1.026928 0.513818 0.040 Uiso 1 1 calc R U . . .
C4_17 C 0.3559(2) 1.0110(2) 0.6344(2) 0.0388(7) Uani 1 1 d . . . . .
H4_17 H 0.319893 1.066514 0.645845 0.047 Uiso 1 1 calc R U . . .
C5_17 C 0.4022(3) 0.9527(2) 0.6957(2) 0.0403(8) Uani 1 1 d . . . . .
H5_17 H 0.398435 0.967249 0.750377 0.048 Uiso 1 1 calc R U . . .
C6_17 C 0.4540(2) 0.8730(2) 0.67648(19) 0.0346(7) Uani 1 1 d . . . . .
H6_17 H 0.486630 0.831871 0.717503 0.042 Uiso 1 1 calc R U . . .
C1_21 C 0.34098(16) 0.88156(16) 0.3678(2) 0.0451(9) Uani 0.794(3) 1 d D U P A 1
H1_21 H 0.364828 0.863808 0.422910 0.054 Uiso 0.794(3) 1 calc R U P A 1
Cl2_21 Cl 0.23081(15) 0.82366(17) 0.40085(12) 0.0869(8) Uani 0.794(3) 1 d D U P A 1
Cl3_21 Cl 0.32410(15) 1.00550(10) 0.33162(14) 0.0700(5) Uani 0.794(3) 1 d D U P A 1
Cl4_21 Cl 0.42844(16) 0.84488(19) 0.27957(12) 0.0938(8) Uani 0.794(3) 1 d D U P A 1
C1_121 C 0.3400(4) 0.8850(5) 0.3737(5) 0.066(2) Uani 0.206(3) 1 d D U P A 2
H1_121 H 0.369344 0.866164 0.425217 0.079 Uiso 0.206(3) 1 calc R U P A 2
Cl2_121 Cl 0.3719(7) 0.7999(5) 0.3144(6) 0.091(2) Uani 0.206(3) 1 d D U P A 2
Cl3_121 Cl 0.2131(4) 0.8915(7) 0.4199(4) 0.0793(19) Uani 0.206(3) 1 d D U P A 2
Cl4_121 Cl 0.3844(7) 0.9962(5) 0.2966(7) 0.113(2) Uani 0.206(3) 1 d D U P A 2

loop_
_atom_site_aniso_label
_atom_site_aniso_U_11
_atom_site_aniso_U_22
_atom_site_aniso_U_33
_atom_site_aniso_U_23
_atom_site_aniso_U_13
_atom_site_aniso_U_12
Re1_1 0.01300(5) 0.02110(5) 0.01488(5) -0.00947(4) -0.00330(3) -0.00126(4)
O1_1 0.0315(11) 0.0443(13) 0.0318(10) -0.0184(10) -0.0042(9) -0.0168(9)
C2_1 0.0155(12) 0.0287(13) 0.0231(12) -0.0124(10) -0.0058(9) 0.0010(10)
O2_1 0.0268(10) 0.0423(12) 0.0180(9) -0.0109(8) -0.0025(8) 0.0000(9)
C3_1 0.0193(12) 0.0216(12) 0.0166(11) -0.0080(9) -0.0018(9) -0.0031(10)
O3_1 0.0243(10) 0.0323(11) 0.0242(9) -0.0130(8) -0.0071(8) 0.0063(8)
C1_1 0.0210(12) 0.0308(14) 0.0176(11) -0.0125(10) -0.0015(9) -0.0030(10)
N1_2 0.0182(10) 0.0227(11) 0.0178(9) -0.0077(8) -0.0068(8) 0.0001(8)
N2_2 0.0221(11) 0.0231(11) 0.0195(10) -0.0090(8) -0.0083(8) 0.0011(8)
C3_2 0.0216(12) 0.0201(12) 0.0201(11) -0.0074(9) -0.0095(9) 0.0012(9)
C4_2 0.0188(12) 0.0211(12) 0.0196(11) -0.0077(9) -0.0075(9) 0.0006(9)
N5_2 0.0189(10) 0.0238(11) 0.0216(10) -0.0086(9) -0.0066(8) -0.0024(8)
C1_3 0.0272(14) 0.0275(14) 0.0266(13) -0.0128(11) -0.0060(11) -0.0014(11)
F2_3 0.0305(9) 0.0361(10) 0.0368(9) -0.0243(8) -0.0049(7) 0.0042(7)
F3_3 0.0511(12) 0.0231(9) 0.0428(10) -0.0139(8) -0.0048(9) -0.0066(8)
F4_3 0.0333(9) 0.0513(11) 0.0373(9) -0.0265(9) -0.0154(8) -0.0026(8)
C1_4 0.0218(13) 0.0223(12) 0.0223(12) -0.0074(10) -0.0083(10) 0.0006(10)
O2_4 0.0204(9) 0.0378(12) 0.0316(10) -0.0175(9) -0.0037(8) -0.0019(8)
O3_4 0.0232(10) 0.0336(11) 0.0359(10) -0.0183(9) -0.0057(8) -0.0072(8)
C4_4 0.0204(14) 0.0408(17) 0.0450(17) -0.0168(14) -0.0083(12) -0.0094(12)
C5_4 0.0388(17) 0.0414(18) 0.0390(16) -0.0170(14) -0.0087(14) -0.0187(14)
N1_5 0.0139(9) 0.0216(10) 0.0192(9) -0.0103(8) -0.0048(8) -0.0009(8)
C2_5 0.0141(11) 0.0244(13) 0.0192(11) -0.0099(10) -0.0038(9) -0.0042(9)
C3_5 0.0201(12) 0.0224(12) 0.0228(12) -0.0083(10) -0.0074(10) -0.0010(10)
C4_5 0.0164(11) 0.0237(13) 0.0238(12) -0.0126(10) -0.0053(9) -0.0014(10)
C5_5 0.0164(11) 0.0269(13) 0.0200(11) -0.0113(10) -0.0047(9) -0.0008(10)
C6_5 0.0136(11) 0.0240(12) 0.0168(10) -0.0096(9) -0.0038(9) -0.0037(9)
C7_5 0.0149(11) 0.0247(13) 0.0186(11) -0.0104(10) -0.0053(9) -0.0012(9)
C8_5 0.0170(12) 0.0277(13) 0.0189(11) -0.0113(10) -0.0035(9) -0.0017(10)
C9_5 0.0194(12) 0.0311(14) 0.0167(11) -0.0055(10) -0.0055(9) -0.0041(10)
C10_5 0.0224(13) 0.0266(13) 0.0209(12) -0.0071(10) -0.0078(10) -0.0021(10)
C11_5 0.0191(12) 0.0223(12) 0.0224(12) -0.0075(10) -0.0076(10) -0.0013(10)
N12_5 0.0133(9) 0.0230(11) 0.0182(9) -0.0094(8) -0.0041(8) -0.0006(8)
C1_6 0.0169(12) 0.0259(13) 0.0214(11) -0.0104(10) -0.0081(9) 0.0038(10)
N2_6 0.0319(13) 0.0300(13) 0.0222(11) -0.0091(9) -0.0067(9) -0.0029(10)
C3_6 0.0400(17) 0.0364(17) 0.0232(13) -0.0073(12) -0.0048(12) -0.0064(13)
C4_6 0.0402(17) 0.0493(19) 0.0202(13) -0.0163(13) -0.0108(12) 0.0003(14)
C5_6 0.0287(15) 0.0447(17) 0.0291(14) -0.0212(13) -0.0105(11) -0.0032(13)
C6_6 0.0229(13) 0.0311(14) 0.0240(12) -0.0122(11) -0.0079(10) -0.0025(11)
C1_7 0.0162(12) 0.0254(13) 0.0307(13) -0.0139(11) -0.0039(10) -0.0012(10)
N2_7 0.0249(12) 0.0273(12) 0.0388(13) -0.0132(11) -0.0113(10) 0.0053(10)
C3_7 0.0292(16) 0.0294(16) 0.058(2) -0.0151(15) -0.0150(14) 0.0059(12)
C4_7 0.0224(14) 0.0274(15) 0.064(2) -0.0231(15) -0.0054(14) 0.0013(12)
C5_7 0.0295(16) 0.048(2) 0.0440(17) -0.0318(16) 0.0023(13) -0.0061(14)
C6_7 0.0310(15) 0.0359(16) 0.0309(14) -0.0182(13) -0.0060(12) 0.0014(12)
Re1_11 0.01527(5) 0.02164(5) 0.01340(5) -0.00829(4) -0.00298(3) -0.00152(4)
C1_11 0.0222(13) 0.0310(14) 0.0188(11) -0.0123(10) -0.0023(10) -0.0024(11)
O1_11 0.0363(12) 0.0504(14) 0.0384(12) -0.0239(11) -0.0018(9) -0.0204(10)
C2_11 0.0174(12) 0.0265(13) 0.0209(12) -0.0102(10) -0.0063(9) 0.0007(10)
O2_11 0.0265(10) 0.0433(12) 0.0167(9) -0.0111(8) -0.0031(7) 0.0000(9)
C3_11 0.0233(13) 0.0258(13) 0.0139(10) -0.0074(10) -0.0037(9) -0.0036(10)
O3_11 0.0246(10) 0.0363(11) 0.0265(9) -0.0138(9) -0.0085(8) 0.0076(9)
N1_12 0.0200(10) 0.0237(11) 0.0184(9) -0.0079(8) -0.0057(8) -0.0017(8)
N2_12 0.0237(11) 0.0264(11) 0.0196(10) -0.0109(9) -0.0067(8) 0.0010(9)
C3_12 0.0232(13) 0.0228(12) 0.0193(11) -0.0089(10) -0.0085(10) 0.0013(10)
C4_12 0.0193(12) 0.0270(13) 0.0214(12) -0.0091(10) -0.0076(10) -0.0021(10)
N5_12 0.0181(10) 0.0292(12) 0.0219(10) -0.0120(9) -0.0056(8) -0.0016(9)
C1_13 0.0348(16) 0.0283(15) 0.0268(13) -0.0125(11) -0.0058(11) -0.0017(12)
F2_13 0.0719(14) 0.0370(11) 0.0316(9) -0.0215(8) 0.0112(9) -0.0142(10)
F3_13 0.0417(10) 0.0248(9) 0.0454(10) -0.0125(8) -0.0077(8) 0.0041(8)
F4_13 0.0518(12) 0.0465(11) 0.0556(12) -0.0308(10) -0.0297(10) 0.0004(9)
C1_14 0.0232(13) 0.0334(15) 0.0252(13) -0.0122(11) -0.0076(10) -0.0037(11)
O2_14 0.0266(11) 0.0413(12) 0.0342(11) -0.0202(10) 0.0031(8) -0.0089(9)
O3_14 0.0276(10) 0.0298(11) 0.0300(10) -0.0105(8) -0.0033(8) -0.0069(8)
C4_14 0.0275(15) 0.0333(16) 0.0345(15) -0.0070(12) -0.0060(12) -0.0107(12)
C5_14 0.0413(19) 0.0368(19) 0.057(2) -0.0124(16) -0.0058(16) -0.0081(15)
N1_15 0.0158(10) 0.0222(10) 0.0148(9) -0.0074(8) -0.0030(7) -0.0022(8)
C2_15 0.0163(11) 0.0232(12) 0.0178(11) -0.0071(9) -0.0058(9) -0.0024(9)
C3_15 0.0180(12) 0.0256(13) 0.0178(11) -0.0071(10) -0.0058(9) -0.0011(10)
C4_15 0.0174(12) 0.0251(13) 0.0203(11) -0.0099(10) -0.0044(9) 0.0002(10)
C5_15 0.0179(12) 0.0257(13) 0.0154(10) -0.0083(10) -0.0024(9) -0.0019(10)
C6_15 0.0147(11) 0.0239(13) 0.0164(10) -0.0077(9) -0.0039(9) -0.0035(9)
C7_15 0.0163(11) 0.0237(12) 0.0156(10) -0.0075(9) -0.0049(9) -0.0021(9)
C8_15 0.0186(12) 0.0272(13) 0.0169(11) -0.0093(10) -0.0038(9) -0.0019(10)
C9_15 0.0224(13) 0.0311(14) 0.0156(11) -0.0064(10) -0.0053(9) -0.0053(10)
C10_15 0.0213(12) 0.0246(13) 0.0194(11) -0.0051(10) -0.0080(10) -0.0016(10)
C11_15 0.0190(12) 0.0258(13) 0.0188(11) -0.0072(10) -0.0059(9) -0.0013(10)
N12_15 0.0159(10) 0.0237(11) 0.0165(9) -0.0077(8) -0.0039(8) -0.0024(8)
C1_16 0.0187(12) 0.0259(13) 0.0190(11) -0.0090(10) -0.0076(9) 0.0023(10)
N2_16 0.0296(12) 0.0302(12) 0.0199(10) -0.0088(9) -0.0068(9) -0.0038(10)
C3_16 0.0404(17) 0.0374(16) 0.0172(12) -0.0051(11) -0.0062(11) -0.0096(13)
C4_16 0.0391(16) 0.0415(17) 0.0174(12) -0.0119(12) -0.0091(11) -0.0050(13)
C5_16 0.0282(14) 0.0372(16) 0.0244(13) -0.0158(12) -0.0099(11) -0.0025(12)
C6_16 0.0209(12) 0.0284(14) 0.0201(12) -0.0087(10) -0.0067(9) -0.0023(10)
C1_17 0.0223(13) 0.0237(13) 0.0216(12) -0.0086(10) -0.0015(10) -0.0001(10)
N2_17 0.0226(12) 0.0259(12) 0.0349(12) -0.0098(10) -0.0085(10) 0.0030(9)
C3_17 0.0240(14) 0.0280(15) 0.0448(17) -0.0108(13) -0.0071(12) 0.0023(11)
C4_17 0.0326(16) 0.0252(15) 0.0450(18) -0.0150(13) 0.0079(13) 0.0015(12)
C5_17 0.052(2) 0.0357(17) 0.0270(14) -0.0180(13) 0.0029(13) -0.0012(15)
C6_17 0.0456(18) 0.0315(16) 0.0222(13) -0.0117(12) -0.0027(12) 0.0024(13)
C1_21 0.053(2) 0.060(2) 0.0403(17) -0.0223(16) -0.0343(16) 0.0122(17)
Cl2_21 0.0893(12) 0.1035(15) 0.0614(9) 0.0231(9) -0.0456(9) -0.0493(11)
Cl3_21 0.0944(13) 0.0489(7) 0.0931(12) -0.0292(8) -0.0614(11) 0.0161(8)
Cl4_21 0.0931(14) 0.1452(19) 0.0543(9) -0.0571(11) -0.0367(9) 0.0703(13)
C1_121 0.072(3) 0.078(3) 0.058(3) -0.020(3) -0.036(3) 0.009(3)
Cl2_121 0.119(5) 0.089(4) 0.078(4) -0.045(3) -0.039(3) 0.028(3)
Cl3_121 0.061(3) 0.120(5) 0.048(3) -0.011(3) -0.025(2) 0.016(3)
Cl4_121 0.117(5) 0.088(4) 0.114(4) 0.004(4) -0.039(4) -0.022(4)

loop_
_atom_type_symbol
_atom_type_description
_atom_type_scat_dispersion_real
_atom_type_scat_dispersion_imag
_atom_type_scat_source
C C 0.0033 0.0016 'International Tables Vol C Tables 4.2.6.8 and 6.1.1.4'
H H 0.0000 0.0000 'International Tables Vol C Tables 4.2.6.8 and 6.1.1.4'
N N 0.0061 0.0033 'International Tables Vol C Tables 4.2.6.8 and 6.1.1.4'
F F 0.0171 0.0103 'International Tables Vol C Tables 4.2.6.8 and 6.1.1.4'
O O 0.0106 0.0060 'International Tables Vol C Tables 4.2.6.8 and 6.1.1.4'
Re Re -1.0185 7.2310 'International Tables Vol C Tables 4.2.6.8 and 6.1.1.4'
Cl Cl 0.1484 0.1585 'International Tables Vol C Tables 4.2.6.8 and 6.1.1.4'

loop_
_geom_angle_atom_site_label_1
_geom_angle_atom_site_label_2
_geom_angle_atom_site_label_3
_geom_angle
_geom_angle_site_symmetry_1
_geom_angle_site_symmetry_3
_geom_angle_publ_flag
C3_1 Re1_1 C1_1 89.62(11) . . ?
C3_1 Re1_1 C2_1 87.08(11) . . ?
C1_1 Re1_1 C2_1 89.88(11) . . ?
C3_1 Re1_1 N12_5 94.36(9) . . ?
C1_1 Re1_1 N12_5 93.25(9) . . ?
C2_1 Re1_1 N12_5 176.56(9) . . ?
C3_1 Re1_1 N1_2 90.33(9) . . ?
C1_1 Re1_1 N1_2 178.46(9) . . ?
C2_1 Re1_1 N1_2 88.58(9) . . ?
N12_5 Re1_1 N1_2 88.28(8) . . ?
C3_1 Re1_1 N1_5 167.61(9) . . ?
C1_1 Re1_1 N1_5 95.89(10) . . ?
C2_1 Re1_1 N1_5 103.97(10) . . ?
N12_5 Re1_1 N1_5 74.30(8) . . ?
N1_2 Re1_1 N1_5 84.45(8) . . ?
O2_1 C2_1 Re1_1 176.1(2) . . ?
O3_1 C3_1 Re1_1 177.1(2) . . ?
O1_1 C1_1 Re1_1 178.9(2) . . ?
N2_2 N1_2 N5_2 112.9(2) . . ?
N2_2 N1_2 Re1_1 127.05(16) . . ?
N5_2 N1_2 Re1_1 120.03(16) . . ?
N1_2 N2_2 C3_2 105.1(2) . . ?
N2_2 C3_2 C4_2 109.0(2) . . ?
N2_2 C3_2 C1_3 120.4(2) . . ?
C4_2 C3_2 C1_3 130.6(2) . . ?
N5_2 C4_2 C3_2 107.8(2) . . ?
N5_2 C4_2 C1_4 119.8(2) . . ?
C3_2 C4_2 C1_4 132.3(2) . . ?
C4_2 N5_2 N1_2 105.2(2) . . ?
F4_3 C1_3 F3_3 107.2(2) . . ?
F4_3 C1_3 F2_3 106.0(2) . . ?
F3_3 C1_3 F2_3 107.2(2) . . ?
F4_3 C1_3 C3_2 112.8(2) . . ?
F3_3 C1_3 C3_2 112.0(2) . . ?
F2_3 C1_3 C3_2 111.3(2) . . ?
O2_4 C1_4 O3_4 125.2(2) . . ?
O2_4 C1_4 C4_2 124.7(2) . . ?
O3_4 C1_4 C4_2 110.1(2) . . ?
C1_4 O3_4 C4_4 117.7(2) . . ?
O3_4 C4_4 C5_4 105.2(2) . . ?
O3_4 C4_4 H4A_4 110.7 . . ?
C5_4 C4_4 H4A_4 110.7 . . ?
O3_4 C4_4 H4AB_4 110.7 . . ?
C5_4 C4_4 H4AB_4 110.7 . . ?
H4A_4 C4_4 H4AB_4 108.8 . . ?
C4_4 C5_4 H5A_4 109.5 . . ?
C4_4 C5_4 H5B_4 109.5 . . ?
H5A_4 C5_4 H5B_4 109.5 . . ?
C4_4 C5_4 H5C_4 109.5 . . ?
H5A_4 C5_4 H5C_4 109.5 . . ?
H5B_4 C5_4 H5C_4 109.5 . . ?
C2_5 N1_5 C6_5 117.2(2) . . ?
C2_5 N1_5 Re1_1 126.63(16) . . ?
C6_5 N1_5 Re1_1 115.58(16) . . ?
N1_5 C2_5 C3_5 122.2(2) . . ?
N1_5 C2_5 C1_6 119.8(2) . . ?
C3_5 C2_5 C1_6 117.9(2) . . ?
C2_5 C3_5 C4_5 120.5(2) . . ?
C2_5 C3_5 H3_5 119.8 . . ?
C4_5 C3_5 H3_5 119.8 . . ?
C5_5 C4_5 C3_5 117.3(2) . . ?
C5_5 C4_5 C1_7 122.6(2) . . ?
C3_5 C4_5 C1_7 120.2(2) . . ?
C6_5 C5_5 C4_5 119.8(2) . . ?
C6_5 C5_5 H5_5 120.1 . . ?
C4_5 C5_5 H5_5 120.1 . . ?
N1_5 C6_5 C5_5 122.9(2) . . ?
N1_5 C6_5 C7_5 115.8(2) . . ?
C5_5 C6_5 C7_5 121.3(2) . . ?
N12_5 C7_5 C8_5 121.5(2) . . ?
N12_5 C7_5 C6_5 115.0(2) . . ?
C8_5 C7_5 C6_5 123.5(2) . . ?
C9_5 C8_5 C7_5 118.9(2) . . ?
C9_5 C8_5 H8_5 120.5 . . ?
C7_5 C8_5 H8_5 120.5 . . ?
C10_5 C9_5 C8_5 119.6(2) . . ?
C10_5 C9_5 H9_5 120.2 . . ?
C8_5 C9_5 H9_5 120.2 . . ?
C9_5 C10_5 C11_5 118.9(2) . . ?
C9_5 C10_5 H10_5 120.6 . . ?
C11_5 C10_5 H10_5 120.6 . . ?
N12_5 C11_5 C10_5 122.3(2) . . ?
N12_5 C11_5 H11_5 118.9 . . ?
C10_5 C11_5 H11_5 118.9 . . ?
C7_5 N12_5 C11_5 118.8(2) . . ?
C7_5 N12_5 Re1_1 118.15(16) . . ?
C11_5 N12_5 Re1_1 123.03(16) . . ?
N2_6 C1_6 C6_6 124.1(2) . . ?
N2_6 C1_6 C2_5 115.9(2) . . ?
C6_6 C1_6 C2_5 119.8(2) . . ?
C3_6 N2_6 C1_6 116.4(2) . . ?
N2_6 C3_6 C4_6 123.7(3) . . ?
N2_6 C3_6 H3_6 118.1 . . ?
C4_6 C3_6 H3_6 118.1 . . ?
C5_6 C4_6 C3_6 118.9(3) . . ?
C5_6 C4_6 H4_6 120.5 . . ?
C3_6 C4_6 H4_6 120.5 . . ?
C4_6 C5_6 C6_6 118.7(3) . . ?
C4_6 C5_6 H5_6 120.6 . . ?
C6_6 C5_6 H5_6 120.6 . . ?
C1_6 C6_6 C5_6 118.1(3) . . ?
C1_6 C6_6 H6_6 121.0 . . ?
C5_6 C6_6 H6_6 121.0 . . ?
N2_7 C1_7 C6_7 122.0(3) . . ?
N2_7 C1_7 C4_5 116.0(2) . . ?
C6_7 C1_7 C4_5 122.0(3) . . ?
C3_7 N2_7 C1_7 117.6(3) . . ?
N2_7 C3_7 C4_7 124.0(3) . . ?
N2_7 C3_7 H3_7 118.0 . . ?
C4_7 C3_7 H3_7 118.0 . . ?
C3_7 C4_7 C5_7 118.6(3) . . ?
C3_7 C4_7 H4_7 120.7 . . ?
C5_7 C4_7 H4_7 120.7 . . ?
C4_7 C5_7 C6_7 119.1(3) . . ?
C4_7 C5_7 H5_7 120.5 . . ?
C6_7 C5_7 H5_7 120.5 . . ?
C1_7 C6_7 C5_7 118.7(3) . . ?
C1_7 C6_7 H6_7 120.7 . . ?
C5_7 C6_7 H6_7 120.7 . . ?
C3_11 Re1_11 C1_11 89.41(11) . . ?
C3_11 Re1_11 C2_11 87.34(11) . . ?
C1_11 Re1_11 C2_11 89.66(11) . . ?
C3_11 Re1_11 N12_15 94.12(9) . . ?
C1_11 Re1_11 N12_15 92.56(9) . . ?
C2_11 Re1_11 N12_15 177.35(9) . . ?
C3_11 Re1_11 N1_12 92.58(10) . . ?
C1_11 Re1_11 N1_12 176.58(9) . . ?
C2_11 Re1_11 N1_12 87.65(10) . . ?
N12_15 Re1_11 N1_12 90.07(8) . . ?
C3_11 Re1_11 N1_15 166.98(9) . . ?
C1_11 Re1_11 N1_15 97.14(10) . . ?
C2_11 Re1_11 N1_15 103.87(9) . . ?
N12_15 Re1_11 N1_15 74.43(8) . . ?
N1_12 Re1_11 N1_15 81.46(8) . . ?
O1_11 C1_11 Re1_11 178.5(2) . . ?
O2_11 C2_11 Re1_11 177.1(2) . . ?
O3_11 C3_11 Re1_11 177.0(2) . . ?
N2_12 N1_12 N5_12 112.4(2) . . ?
N2_12 N1_12 Re1_11 125.61(17) . . ?
N5_12 N1_12 Re1_11 121.16(16) . . ?
C3_12 N2_12 N1_12 105.2(2) . . ?
N2_12 C3_12 C4_12 108.9(2) . . ?
N2_12 C3_12 C1_13 120.5(2) . . ?
C4_12 C3_12 C1_13 130.7(2) . . ?
N5_12 C4_12 C3_12 107.5(2) . . ?
N5_12 C4_12 C1_14 120.2(2) . . ?
C3_12 C4_12 C1_14 132.1(2) . . ?
C4_12 N5_12 N1_12 106.0(2) . . ?
F3_13 C1_13 F4_13 106.0(2) . . ?
F3_13 C1_13 F2_13 106.3(2) . . ?
F4_13 C1_13 F2_13 107.2(2) . . ?
F3_13 C1_13 C3_12 112.7(2) . . ?
F4_13 C1_13 C3_12 112.6(2) . . ?
F2_13 C1_13 C3_12 111.7(2) . . ?
O2_14 C1_14 O3_14 125.0(3) . . ?
O2_14 C1_14 C4_12 124.7(3) . . ?
O3_14 C1_14 C4_12 110.2(2) . . ?
C1_14 O3_14 C4_14 117.4(2) . . ?
O3_14 C4_14 C5_14 105.2(3) . . ?
O3_14 C4_14 H4A_14 110.7 . . ?
C5_14 C4_14 H4A_14 110.7 . . ?
O3_14 C4_14 H4AB_14 110.7 . . ?
C5_14 C4_14 H4AB_14 110.7 . . ?
H4A_14 C4_14 H4AB_14 108.8 . . ?
C4_14 C5_14 H5A_14 109.5 . . ?
C4_14 C5_14 H5B_14 109.5 . . ?
H5A_14 C5_14 H5B_14 109.5 . . ?
C4_14 C5_14 H5C_14 109.5 . . ?
H5A_14 C5_14 H5C_14 109.5 . . ?
H5B_14 C5_14 H5C_14 109.5 . . ?
C2_15 N1_15 C6_15 117.3(2) . . ?
C2_15 N1_15 Re1_11 126.14(16) . . ?
C6_15 N1_15 Re1_11 114.94(16) . . ?
N1_15 C2_15 C3_15 122.1(2) . . ?
N1_15 C2_15 C1_16 120.5(2) . . ?
C3_15 C2_15 C1_16 117.4(2) . . ?
C2_15 C3_15 C4_15 120.7(2) . . ?
C2_15 C3_15 H3_15 119.7 . . ?
C4_15 C3_15 H3_15 119.7 . . ?
C5_15 C4_15 C3_15 117.3(2) . . ?
C5_15 C4_15 C1_17 122.4(2) . . ?
C3_15 C4_15 C1_17 120.3(2) . . ?
C6_15 C5_15 C4_15 119.6(2) . . ?
C6_15 C5_15 H5_15 120.2 . . ?
C4_15 C5_15 H5_15 120.2 . . ?
N1_15 C6_15 C5_15 122.8(2) . . ?
N1_15 C6_15 C7_15 115.9(2) . . ?
C5_15 C6_15 C7_15 121.2(2) . . ?
N12_15 C7_15 C8_15 121.5(2) . . ?
N12_15 C7_15 C6_15 115.2(2) . . ?
C8_15 C7_15 C6_15 123.2(2) . . ?
C9_15 C8_15 C7_15 119.1(2) . . ?
C9_15 C8_15 H8_15 120.5 . . ?
C7_15 C8_15 H8_15 120.5 . . ?
C10_15 C9_15 C8_15 119.2(2) . . ?
C10_15 C9_15 H9_15 120.4 . . ?
C8_15 C9_15 H9_15 120.4 . . ?
C9_15 C10_15 C11_15 119.0(2) . . ?
C9_15 C10_15 H10_15 120.5 . . ?
C11_15 C10_15 H10_15 120.5 . . ?
N12_15 C11_15 C10_15 122.3(2) . . ?
N12_15 C11_15 H11_15 118.8 . . ?
C10_15 C11_15 H11_15 118.8 . . ?
C11_15 N12_15 C7_15 118.8(2) . . ?
C11_15 N12_15 Re1_11 123.21(17) . . ?
C7_15 N12_15 Re1_11 117.93(16) . . ?
N2_16 C1_16 C6_16 123.9(2) . . ?
N2_16 C1_16 C2_15 115.2(2) . . ?
C6_16 C1_16 C2_15 120.6(2) . . ?
C1_16 N2_16 C3_16 116.3(2) . . ?
N2_16 C3_16 C4_16 123.9(3) . . ?
N2_16 C3_16 H3_16 118.1 . . ?
C4_16 C3_16 H3_16 118.1 . . ?
C3_16 C4_16 C5_16 118.7(2) . . ?
C3_16 C4_16 H4_16 120.7 . . ?
C5_16 C4_16 H4_16 120.7 . . ?
C4_16 C5_16 C6_16 118.8(3) . . ?
C4_16 C5_16 H5_16 120.6 . . ?
C6_16 C5_16 H5_16 120.6 . . ?
C5_16 C6_16 C1_16 118.4(2) . . ?
C5_16 C6_16 H6_16 120.8 . . ?
C1_16 C6_16 H6_16 120.8 . . ?
N2_17 C1_17 C6_17 122.7(3) . . ?
N2_17 C1_17 C4_15 115.7(2) . . ?
C6_17 C1_17 C4_15 121.5(2) . . ?
C3_17 N2_17 C1_17 117.1(3) . . ?
N2_17 C3_17 C4_17 124.0(3) . . ?
N2_17 C3_17 H3_17 118.0 . . ?
C4_17 C3_17 H3_17 118.0 . . ?
C5_17 C4_17 C3_17 118.3(3) . . ?
C5_17 C4_17 H4_17 120.9 . . ?
C3_17 C4_17 H4_17 120.9 . . ?
C6_17 C5_17 C4_17 119.0(3) . . ?
C6_17 C5_17 H5_17 120.5 . . ?
C4_17 C5_17 H5_17 120.5 . . ?
C5_17 C6_17 C1_17 118.9(3) . . ?
C5_17 C6_17 H6_17 120.5 . . ?
C1_17 C6_17 H6_17 120.5 . . ?
Cl4_21 C1_21 Cl3_21 110.31(17) . . ?
Cl4_21 C1_21 Cl2_21 110.28(17) . . ?
Cl3_21 C1_21 Cl2_21 110.48(16) . . ?
Cl4_21 C1_21 H1_21 108.6 . . ?
Cl3_21 C1_21 H1_21 108.6 . . ?
Cl2_21 C1_21 H1_21 108.6 . . ?
Cl2_121 C1_121 Cl4_121 109.2(3) . . ?
Cl2_121 C1_121 Cl3_121 109.6(3) . . ?
Cl4_121 C1_121 Cl3_121 109.7(3) . . ?
Cl2_121 C1_121 H1_121 109.5 . . ?
Cl4_121 C1_121 H1_121 109.5 . . ?
Cl3_121 C1_121 H1_121 109.5 . . ?

loop_
_geom_bond_atom_site_label_1
_geom_bond_atom_site_label_2
_geom_bond_distance
_geom_bond_site_symmetry_2
_geom_bond_publ_flag
Re1_1 C3_1 1.899(3) . ?
Re1_1 C1_1 1.914(3) . ?
Re1_1 C2_1 1.939(3) . ?
Re1_1 N12_5 2.165(2) . ?
Re1_1 N1_2 2.174(2) . ?
Re1_1 N1_5 2.208(2) . ?
O1_1 C1_1 1.153(3) . ?
C2_1 O2_1 1.146(3) . ?
C3_1 O3_1 1.156(3) . ?
N1_2 N2_2 1.331(3) . ?
N1_2 N5_2 1.347(3) . ?
N2_2 C3_2 1.340(3) . ?
C3_2 C4_2 1.386(3) . ?
C3_2 C1_3 1.498(4) . ?
C4_2 N5_2 1.342(3) . ?
C4_2 C1_4 1.475(3) . ?
C1_3 F4_3 1.335(3) . ?
C1_3 F3_3 1.336(3) . ?
C1_3 F2_3 1.346(3) . ?
C1_4 O2_4 1.205(3) . ?
C1_4 O3_4 1.333(3) . ?
O3_4 C4_4 1.452(3) . ?
C4_4 C5_4 1.509(4) . ?
C4_4 H4A_4 0.9900 . ?
C4_4 H4AB_4 0.9900 . ?
C5_4 H5A_4 0.9800 . ?
C5_4 H5B_4 0.9800 . ?
C5_4 H5C_4 0.9800 . ?
N1_5 C2_5 1.354(3) . ?
N1_5 C6_5 1.357(3) . ?
C2_5 C3_5 1.382(4) . ?
C2_5 C1_6 1.489(3) . ?
C3_5 C4_5 1.390(3) . ?
C3_5 H3_5 0.9500 . ?
C4_5 C5_5 1.390(4) . ?
C4_5 C1_7 1.478(4) . ?
C5_5 C6_5 1.382(3) . ?
C5_5 H5_5 0.9500 . ?
C6_5 C7_5 1.475(3) . ?
C7_5 N12_5 1.350(3) . ?
C7_5 C8_5 1.396(3) . ?
C8_5 C9_5 1.386(4) . ?
C8_5 H8_5 0.9500 . ?
C9_5 C10_5 1.377(4) . ?
C9_5 H9_5 0.9500 . ?
C10_5 C11_5 1.383(3) . ?
C10_5 H10_5 0.9500 . ?
C11_5 N12_5 1.352(3) . ?
C11_5 H11_5 0.9500 . ?
C1_6 N2_6 1.342(4) . ?
C1_6 C6_6 1.384(4) . ?
N2_6 C3_6 1.342(4) . ?
C3_6 C4_6 1.382(4) . ?
C3_6 H3_6 0.9500 . ?
C4_6 C5_6 1.379(4) . ?
C4_6 H4_6 0.9500 . ?
C5_6 C6_6 1.392(4) . ?
C5_6 H5_6 0.9500 . ?
C6_6 H6_6 0.9500 . ?
C1_7 N2_7 1.353(4) . ?
C1_7 C6_7 1.389(4) . ?
N2_7 C3_7 1.336(4) . ?
C3_7 C4_7 1.367(5) . ?
C3_7 H3_7 0.9500 . ?
C4_7 C5_7 1.376(5) . ?
C4_7 H4_7 0.9500 . ?
C5_7 C6_7 1.393(4) . ?
C5_7 H5_7 0.9500 . ?
C6_7 H6_7 0.9500 . ?
Re1_11 C3_11 1.903(3) . ?
Re1_11 C1_11 1.918(3) . ?
Re1_11 C2_11 1.942(3) . ?
Re1_11 N12_15 2.169(2) . ?
Re1_11 N1_12 2.171(2) . ?
Re1_11 N1_15 2.218(2) . ?
C1_11 O1_11 1.150(3) . ?
C2_11 O2_11 1.142(3) . ?
C3_11 O3_11 1.155(3) . ?
N1_12 N2_12 1.338(3) . ?
N1_12 N5_12 1.346(3) . ?
N2_12 C3_12 1.337(3) . ?
C3_12 C4_12 1.396(3) . ?
C3_12 C1_13 1.487(4) . ?
C4_12 N5_12 1.334(3) . ?
C4_12 C1_14 1.476(4) . ?
C1_13 F3_13 1.337(3) . ?
C1_13 F4_13 1.337(3) . ?
C1_13 F2_13 1.338(3) . ?
C1_14 O2_14 1.210(3) . ?
C1_14 O3_14 1.333(3) . ?
O3_14 C4_14 1.460(3) . ?
C4_14 C5_14 1.509(5) . ?
C4_14 H4A_14 0.9900 . ?
C4_14 H4AB_14 0.9900 . ?
C5_14 H5A_14 0.9800 . ?
C5_14 H5B_14 0.9800 . ?
C5_14 H5C_14 0.9800 . ?
N1_15 C2_15 1.356(3) . ?
N1_15 C6_15 1.359(3) . ?
C2_15 C3_15 1.380(4) . ?
C2_15 C1_16 1.489(3) . ?
C3_15 C4_15 1.392(3) . ?
C3_15 H3_15 0.9500 . ?
C4_15 C5_15 1.391(3) . ?
C4_15 C1_17 1.483(4) . ?
C5_15 C6_15 1.386(4) . ?
C5_15 H5_15 0.9500 . ?
C6_15 C7_15 1.474(3) . ?
C7_15 N12_15 1.351(3) . ?
C7_15 C8_15 1.392(3) . ?
C8_15 C9_15 1.387(4) . ?
C8_15 H8_15 0.9500 . ?
C9_15 C10_15 1.379(4) . ?
C9_15 H9_15 0.9500 . ?
C10_15 C11_15 1.386(3) . ?
C10_15 H10_15 0.9500 . ?
C11_15 N12_15 1.344(3) . ?
C11_15 H11_15 0.9500 . ?
C1_16 N2_16 1.342(3) . ?
C1_16 C6_16 1.385(4) . ?
N2_16 C3_16 1.346(3) . ?
C3_16 C4_16 1.379(4) . ?
C3_16 H3_16 0.9500 . ?
C4_16 C5_16 1.383(4) . ?
C4_16 H4_16 0.9500 . ?
C5_16 C6_16 1.383(3) . ?
C5_16 H5_16 0.9500 . ?
C6_16 H6_16 0.9500 . ?
C1_17 N2_17 1.347(3) . ?
C1_17 C6_17 1.393(4) . ?
N2_17 C3_17 1.334(4) . ?
C3_17 C4_17 1.387(5) . ?
C3_17 H3_17 0.9500 . ?
C4_17 C5_17 1.381(5) . ?
C4_17 H4_17 0.9500 . ?
C5_17 C6_17 1.379(4) . ?
C5_17 H5_17 0.9500 . ?
C6_17 H6_17 0.9500 . ?
C1_21 Cl4_21 1.737(2) . ?
C1_21 Cl3_21 1.739(2) . ?
C1_21 Cl2_21 1.741(2) . ?
C1_21 H1_21 1.0000 . ?
C1_121 Cl2_121 1.738(3) . ?
C1_121 Cl4_121 1.739(3) . ?
C1_121 Cl3_121 1.739(3) . ?
C1_121 H1_121 1.0000 . ?
